data_4331469
loop_
_publ_author_name
'Jaffray, Paul M.'
'McClintock, Lisa F.'
'Baxter, Kay E.'
'Blackman, Allan G.'

_publ_section_title
;
 Cobalt(III) Carbonate and Bicarbonate Chelate Complexes of Tripodal
 Tetraamine Ligands Containing Pyridyl Donors:&#x00A0; The Steric Basis
 for the Stability of Chelated Bicarbonate Complexes
;
_journal_issue 12
_journal_name_full 'Inorganic Chemistry'
_journal_page_first 4215
_journal_page_last 4225
_journal_paper_doi 10.1021/ic0482537
_journal_volume 44
_journal_year 2005
_chemical_formula_sum 'C19 H18 Cl Co N4 O8'
_chemical_formula_weight 524.76
_chemical_name_systematic
;
 ?
;
_space_group_IT_number 2
_symmetry_cell_setting triclinic
_symmetry_space_group_name_Hall '-P 1'
_symmetry_space_group_name_H-M 'P -1'
_atom_sites_solution_hydrogens geom
_atom_sites_solution_primary direct
_atom_sites_solution_secondary difmap
_audit_conform_dict_location ftp://ftp.iucr.org/pub/cif_core.dic
_audit_conform_dict_name cif_core.dic
_audit_conform_dict_version 2.2
_audit_creation_date 2004-10-13T16:53:53-00:00
_audit_creation_method 'WinGX routine CIF_UPDATE'
_cell_angle_alpha 80.94(6)
_cell_angle_beta 77.40(6)
_cell_angle_gamma 77.05(6)
_cell_formula_units_Z 4
_cell_length_a 8.174(1)
_cell_length_b 15.558(2)
_cell_length_c 17.073(2)
_cell_measurement_reflns_used 1621
_cell_measurement_temperature 168(2)
_cell_measurement_theta_max 26.03
_cell_measurement_theta_min 2.6
_cell_volume 2051.5(8)
_computing_cell_refinement 'Bruker SMART'
_computing_data_collection 'Bruker SMART'
_computing_data_reduction 'Bruker SAINT'
_computing_molecular_graphics WinGX
_computing_publication_material WinGX
_computing_structure_refinement 'SHELXL-97 (Sheldrick, 1997)'
_computing_structure_solution SIR-2002
_diffrn_ambient_temperature 168(2)
_diffrn_measured_fraction_theta_full 0.886
_diffrn_measured_fraction_theta_max 0.886
_diffrn_measurement_device_type 'CCD area detector'
_diffrn_measurement_method 'phi and omega scans'
_diffrn_radiation_monochromator graphite
_diffrn_radiation_type MoK\a
_diffrn_radiation_wavelength 0.71073
_diffrn_reflns_av_R_equivalents 0.1313
_diffrn_reflns_av_unetI/netI 0.2569
_diffrn_reflns_limit_h_max 9
_diffrn_reflns_limit_h_min -10
_diffrn_reflns_limit_k_max 19
_diffrn_reflns_limit_k_min -19
_diffrn_reflns_limit_l_max 20
_diffrn_reflns_limit_l_min -9
_diffrn_reflns_number 9925
_diffrn_reflns_theta_full 26.47
_diffrn_reflns_theta_max 26.47
_diffrn_reflns_theta_min 1.93
_exptl_absorpt_coefficient_mu 1.025
_exptl_absorpt_correction_T_max 1
_exptl_absorpt_correction_T_min 0.680111
_exptl_absorpt_correction_type multi-scan
_exptl_absorpt_process_details 'SADABS (Bruker, 1997)'
_exptl_crystal_colour orange
_exptl_crystal_density_diffrn 1.699
_exptl_crystal_density_meas ?
_exptl_crystal_density_method 'not measured'
_exptl_crystal_description plate
_exptl_crystal_F_000 1072
_exptl_crystal_size_max 0.36
_exptl_crystal_size_mid 0.15
_exptl_crystal_size_min 0.03
_refine_diff_density_max 0.869
_refine_diff_density_min -1.285
_refine_diff_density_rms 0.188
_refine_ls_extinction_method none
_refine_ls_goodness_of_fit_ref 1.002
_refine_ls_hydrogen_treatment constr
_refine_ls_matrix_type full
_refine_ls_number_parameters 595
_refine_ls_number_reflns 7511
_refine_ls_number_restraints 6
_refine_ls_restrained_S_all 1.002
_refine_ls_R_factor_all 0.2528
_refine_ls_R_factor_gt 0.1158
_refine_ls_shift/su_max 0
_refine_ls_shift/su_mean 0
_refine_ls_structure_factor_coef Fsqd
_refine_ls_weighting_details 'calc w=1/[\s^2^(Fo^2^)+(0.1945P)^2^+0.0000P] where P=(Fo^2^+2Fc^2^)/3'
_refine_ls_weighting_scheme calc
_refine_ls_wR_factor_gt 0.2828
_refine_ls_wR_factor_ref 0.3605
_reflns_number_gt 3178
_reflns_number_total 7511
_reflns_threshold_expression >2sigma(I)
_cod_data_source_file ic0482537sup1.cif
_cod_data_source_block tpacf
_cod_depositor_comments
;
The following automatic conversions were performed:

'_symmetry_cell_setting' value 'Triclinic' changed to 'triclinic'
according to /home/saulius/struct/CIF-dictionaries/cif_core.dic
dictionary named 'cif_core.dic' version 2.4.2 from 2011-04-26.

Automatic conversion script
Id: cif_fix_values 1891 2012-01-12 08:04:46Z andrius 

The following automatic conversions were performed:

'_exptl_crystal_density_meas' value 'not measured' was changed to '?'
- the value is perceived as not measured.

Automatic conversion script
Id: cif_fix_values 3008 2015-01-20 13:52:24Z robertas 
;
_cod_original_sg_symbol_H-M P-1
_cod_database_code 4331469

loop_
_symmetry_equiv_pos_as_xyz
'x, y, z'
'-x, -y, -z'

loop_
_atom_site_label
_atom_site_type_symbol
_atom_site_fract_x
_atom_site_fract_y
_atom_site_fract_z
_atom_site_U_iso_or_equiv
_atom_site_adp_type
_atom_site_occupancy
_atom_site_symmetry_multiplicity
_atom_site_calc_flag
_atom_site_refinement_flags
Co1 Co 0.0408(2) 0.23524(12) 0.35129(11) 0.0261(5) Uani 1 1 d .
Co2 Co 0.4176(2) 0.19083(12) 0.80608(12) 0.0284(5) Uani 1 1 d .
Cl1 Cl -0.1288(4) 0.4204(2) 0.6476(2) 0.0391(9) Uani 1 1 d .
Cl2 Cl -0.2648(5) 0.3221(3) 0.0253(2) 0.0431(10) Uani 1 1 d .
O22 O 0.6486(11) 0.1848(6) 0.8049(5) 0.029(2) Uani 1 1 d .
O12 O 0.1931(10) 0.2540(6) 0.4116(6) 0.032(2) Uani 1 1 d .
O11 O 0.2375(11) 0.1468(6) 0.3395(6) 0.036(2) Uani 1 1 d .
O21 O 0.5478(11) 0.0807(6) 0.7778(6) 0.035(2) Uani 1 1 d .
N22 N 0.3308(13) 0.3045(7) 0.8376(7) 0.026(3) Uani 1 1 d .
O23 O 0.8328(13) 0.0615(6) 0.7668(6) 0.044(3) Uani 1 1 d .
N24 N 0.4285(13) 0.2346(7) 0.6963(7) 0.028(3) Uani 1 1 d .
N12 N -0.1430(13) 0.3324(7) 0.3689(7) 0.026(3) Uani 1 1 d .
N11 N -0.0838(13) 0.1990(7) 0.2828(7) 0.030(3) Uani 1 1 d .
O2 O -0.2678(12) 0.4213(7) 0.7135(7) 0.050(3) Uani 1 1 d .
O13 O 0.4466(12) 0.1593(7) 0.3993(7) 0.051(3) Uani 1 1 d .
N14 N 0.1341(12) 0.3023(7) 0.2559(7) 0.026(3) Uani 1 1 d .
N13 N -0.0709(13) 0.1600(7) 0.4356(7) 0.029(3) Uani 1 1 d .
N21 N 0.1838(14) 0.1846(7) 0.8031(7) 0.033(3) Uani 1 1 d .
C56 C 0.457(2) 0.1365(9) 0.9696(9) 0.040(4) Uani 1 1 d .
H56 H 0.557 0.1589 0.9562 0.049 Uiso 1 1 calc R
O1 O -0.1706(14) 0.4962(8) 0.5918(8) 0.066(4) Uani 1 1 d .
C34 C 0.2558(18) 0.3857(11) 0.1089(11) 0.047(4) Uani 1 1 d .
H34 H 0.3007 0.4132 0.059 0.056 Uiso 1 1 calc R
C42 C 0.1609(16) 0.3337(8) 0.8412(8) 0.026(3) Uani 1 1 d .
N23 N 0.3645(15) 0.1411(7) 0.9146(7) 0.037(3) Uani 1 1 d .
C16 C -0.1483(16) 0.3968(8) 0.4127(8) 0.026(3) Uani 1 1 d .
H16 H -0.0623 0.3917 0.4419 0.032 Uiso 1 1 calc R
C13 C -0.3970(16) 0.4091(9) 0.3293(9) 0.038(4) Uani 1 1 d .
H13 H -0.4811 0.4138 0.2991 0.046 Uiso 1 1 calc R
C43 C 0.0830(19) 0.4150(9) 0.8622(10) 0.044(4) Uani 1 1 d .
H43 H -0.0339 0.4342 0.8643 0.053 Uiso 1 1 calc R
C31 C 0.0266(17) 0.1995(10) 0.2025(9) 0.039(4) Uani 1 1 d .
H31A H -0.041 0.2043 0.1614 0.047 Uiso 1 1 calc R
H31B H 0.1115 0.1448 0.1993 0.047 Uiso 1 1 calc R
C26 C -0.0867(17) 0.1616(10) 0.5140(10) 0.040(4) Uani 1 1 d .
H26 H -0.0415 0.2026 0.5327 0.048 Uiso 1 1 calc R
O9 O -0.2287(16) 0.1050(8) 0.1319(10) 0.084(5) Uani 1 1 d .
C36 C 0.2105(15) 0.3691(8) 0.2522(8) 0.026(3) Uani 1 1 d .
H36 H 0.2224 0.3867 0.3 0.032 Uiso 1 1 calc R
C32 C 0.1112(17) 0.2760(9) 0.1898(9) 0.031(3) Uani 1 1 d .
O5 O -0.3149(19) 0.3968(11) -0.0292(10) 0.104(6) Uani 1 1 d .
C22 C -0.1422(16) 0.1037(8) 0.4083(10) 0.035(4) Uani 1 1 d .
C65 C 0.5409(19) 0.3071(10) 0.5723(10) 0.043(4) Uani 1 1 d .
H65 H 0.6216 0.3385 0.5413 0.052 Uiso 1 1 calc R
C41 C 0.0697(16) 0.2710(10) 0.8191(10) 0.041(4) Uani 1 1 d .
H41A H -0.0248 0.2612 0.8628 0.05 Uiso 1 1 calc R
H41B H 0.0227 0.2973 0.7713 0.05 Uiso 1 1 calc R
O4 O -0.1038(14) 0.3425(8) 0.6107(8) 0.066(4) Uani 1 1 d .
C1 C 0.3037(16) 0.1848(10) 0.3833(9) 0.033(3) Uani 1 1 d .
C11 C -0.2538(17) 0.2591(9) 0.2842(9) 0.034(4) Uani 1 1 d .
H11A H -0.3433 0.227 0.3112 0.041 Uiso 1 1 calc R
H11B H -0.2707 0.2794 0.2293 0.041 Uiso 1 1 calc R
C2 C 0.6868(18) 0.1065(8) 0.7833(9) 0.031(3) Uani 1 1 d .
C15 C -0.2753(17) 0.4693(9) 0.4159(9) 0.035(4) Uani 1 1 d .
H15 H -0.2737 0.515 0.4447 0.042 Uiso 1 1 calc R
C12 C -0.2647(16) 0.3375(9) 0.3276(8) 0.028(3) Uani 1 1 d .
C35 C 0.2727(16) 0.4132(10) 0.1805(10) 0.041(4) Uani 1 1 d .
H35 H 0.3255 0.4607 0.179 0.049 Uiso 1 1 calc R
C14 C -0.4032(18) 0.4746(8) 0.3771(9) 0.037(4) Uani 1 1 d .
H14 H -0.4959 0.5219 0.3821 0.044 Uiso 1 1 calc R
C64 C 0.418(2) 0.2890(11) 0.5383(10) 0.049(4) Uani 1 1 d .
H64 H 0.4156 0.3072 0.4839 0.059 Uiso 1 1 calc R
O3 O 0.0199(14) 0.4246(8) 0.6739(8) 0.062(3) Uani 1 1 d .
O10 O 0.4317(17) -0.0468(10) 0.7323(10) 0.106(6) Uani 1 1 d .
C46 C 0.4196(17) 0.3571(9) 0.8554(9) 0.032(3) Uani 1 1 d .
H46 H 0.5366 0.3369 0.8524 0.038 Uiso 1 1 calc R
C45 C 0.3491(19) 0.4397(10) 0.8779(10) 0.042(4) Uani 1 1 d .
H45 H 0.4153 0.4748 0.891 0.051 Uiso 1 1 calc R
C25 C -0.1708(19) 0.1022(11) 0.5689(10) 0.047(4) Uani 1 1 d U
H25 H -0.1791 0.1009 0.6243 0.056 Uiso 1 1 calc R
C21 C -0.1057(19) 0.1079(9) 0.3193(10) 0.038(4) Uani 1 1 d .
H21A H -0.1992 0.0926 0.3014 0.046 Uiso 1 1 calc R
H21B H -0.0023 0.0654 0.302 0.046 Uiso 1 1 calc R
O6 O -0.298(2) 0.3510(10) 0.1019(9) 0.097(5) Uani 1 1 d .
C33 C 0.1730(18) 0.3186(11) 0.1137(9) 0.041(4) Uani 1 1 d .
H33 H 0.1569 0.3007 0.0669 0.05 Uiso 1 1 calc R
C23 C -0.2264(17) 0.0465(10) 0.4583(11) 0.043(4) Uani 1 1 d .
H23 H -0.2741 0.0078 0.438 0.051 Uiso 1 1 calc R
C24 C -0.2417(18) 0.0451(10) 0.5381(13) 0.056(5) Uani 1 1 d .
H24 H -0.3006 0.0054 0.5732 0.067 Uiso 1 1 calc R
C61 C 0.1905(19) 0.1666(11) 0.7176(10) 0.044(4) Uani 1 1 d .
H61A H 0.2306 0.1037 0.7127 0.053 Uiso 1 1 calc R
H61B H 0.0773 0.1842 0.7043 0.053 Uiso 1 1 calc R
C52 C 0.221(2) 0.1086(10) 0.9321(11) 0.051(5) Uani 1 1 d .
C62 C 0.3081(16) 0.2180(9) 0.6625(10) 0.035(4) Uani 1 1 d .
C44 C 0.177(2) 0.4690(11) 0.8806(12) 0.054(5) Uani 1 1 d .
H44 H 0.1246 0.5254 0.8949 0.065 Uiso 1 1 calc R
C54 C 0.256(3) 0.0664(11) 1.0672(12) 0.058(5) Uani 1 1 d .
H54 H 0.2189 0.0404 1.1191 0.069 Uiso 1 1 calc R
C55 C 0.405(3) 0.0978(10) 1.0487(11) 0.057(5) Uani 1 1 d .
H55 H 0.4711 0.0936 1.0878 0.068 Uiso 1 1 calc R
O8 O -0.1004(19) 0.2824(15) 0.0093(11) 0.146(9) Uani 1 1 d .
C51 C 0.1366(19) 0.1149(11) 0.8598(11) 0.051(5) Uani 1 1 d .
H51A H 0.1725 0.0595 0.8358 0.061 Uiso 1 1 calc R
H51B H 0.0133 0.1255 0.8771 0.061 Uiso 1 1 calc R
O7 O -0.365(3) 0.2628(11) 0.0301(16) 0.158(10) Uani 1 1 d .
C63 C 0.301(2) 0.2446(11) 0.5836(10) 0.045(4) Uani 1 1 d .
H63 H 0.2158 0.2322 0.5612 0.054 Uiso 1 1 calc R
C66 C 0.5451(16) 0.2791(8) 0.6519(10) 0.032(3) Uani 1 1 d .
H66 H 0.6292 0.291 0.6751 0.038 Uiso 1 1 calc R
C53 C 0.165(2) 0.0736(11) 1.0102(14) 0.064(6) Uani 1 1 d .
H53 H 0.061 0.0548 1.0231 0.077 Uiso 1 1 calc R

loop_
_atom_site_aniso_label
_atom_site_aniso_U_11
_atom_site_aniso_U_22
_atom_site_aniso_U_33
_atom_site_aniso_U_23
_atom_site_aniso_U_13
_atom_site_aniso_U_12
Co1 0.0211(9) 0.0324(11) 0.0212(12) -0.0052(8) -0.0005(8) -0.0002(7)
Co2 0.0303(10) 0.0275(10) 0.0240(12) -0.0032(8) 0.0004(9) -0.0039(8)
Cl1 0.0336(19) 0.047(2) 0.043(3) -0.0097(18) -0.0064(18) -0.0176(16)
Cl2 0.037(2) 0.058(3) 0.039(3) -0.0146(19) -0.0077(18) -0.0111(18)
O22 0.033(5) 0.031(5) 0.017(6) 0.003(4) 0.001(4) -0.005(4)
O12 0.019(4) 0.041(5) 0.032(6) -0.007(4) -0.008(4) 0.004(4)
O11 0.020(5) 0.039(6) 0.045(7) -0.011(5) 0.000(5) 0.004(4)
O21 0.035(5) 0.040(6) 0.031(6) -0.007(4) 0.004(4) -0.019(4)
N22 0.020(5) 0.031(6) 0.027(7) -0.007(5) -0.004(5) -0.002(5)
O23 0.045(6) 0.040(6) 0.037(7) -0.006(5) -0.003(5) 0.009(5)
N24 0.025(6) 0.031(6) 0.027(7) -0.006(5) -0.001(5) -0.005(5)
N12 0.027(6) 0.027(6) 0.023(7) 0.009(5) -0.006(5) -0.009(5)
N11 0.028(6) 0.032(6) 0.030(8) -0.007(5) 0.000(5) -0.009(5)
O2 0.032(6) 0.056(7) 0.059(9) -0.021(6) 0.010(5) -0.016(5)
O13 0.023(5) 0.061(7) 0.061(9) -0.007(6) -0.006(5) 0.005(5)
N14 0.014(5) 0.038(6) 0.023(7) -0.004(5) 0.005(5) -0.003(5)
N13 0.024(6) 0.038(7) 0.014(7) 0.004(5) 0.008(5) 0.001(5)
N21 0.033(6) 0.024(6) 0.040(8) 0.002(5) -0.003(6) -0.009(5)
C56 0.060(10) 0.033(8) 0.021(10) -0.001(6) -0.012(8) 0.008(7)
O1 0.047(7) 0.077(8) 0.077(10) 0.021(7) -0.029(7) -0.020(6)
C34 0.030(8) 0.059(11) 0.042(12) -0.010(8) 0.011(8) -0.003(7)
C42 0.031(7) 0.029(7) 0.013(8) 0.005(6) 0.007(6) -0.011(6)
N23 0.039(7) 0.032(7) 0.027(8) -0.005(5) 0.007(6) 0.006(5)
C16 0.024(7) 0.029(7) 0.029(9) -0.003(6) -0.010(6) -0.007(6)
C13 0.020(7) 0.045(9) 0.049(11) 0.004(8) -0.020(7) 0.001(6)
C43 0.032(8) 0.030(8) 0.065(13) -0.005(8) -0.008(8) 0.002(6)
C31 0.032(8) 0.048(9) 0.034(11) -0.023(7) 0.006(7) 0.000(7)
C26 0.029(8) 0.053(10) 0.028(11) -0.009(7) 0.002(7) 0.008(7)
O9 0.072(9) 0.053(8) 0.132(14) -0.004(8) -0.026(9) -0.022(7)
C36 0.019(6) 0.035(8) 0.017(8) 0.006(6) 0.008(6) -0.007(6)
C32 0.030(7) 0.037(8) 0.022(9) -0.002(6) 0.003(7) -0.006(6)
O5 0.086(11) 0.117(13) 0.104(14) 0.035(10) -0.048(10) -0.014(9)
C22 0.020(7) 0.014(7) 0.055(12) 0.009(6) 0.008(7) 0.004(5)
C65 0.038(9) 0.040(9) 0.045(12) -0.016(8) 0.009(8) 0.000(7)
C41 0.011(6) 0.055(10) 0.061(12) -0.020(8) -0.014(7) 0.005(6)
O4 0.054(7) 0.067(8) 0.084(10) -0.043(7) 0.014(6) -0.029(6)
C1 0.017(7) 0.046(9) 0.031(10) 0.008(7) -0.003(6) -0.007(6)
C11 0.027(7) 0.033(8) 0.043(10) -0.008(7) -0.017(7) 0.005(6)
C2 0.044(9) 0.019(7) 0.023(9) 0.004(6) 0.002(7) -0.002(6)
C15 0.028(7) 0.031(8) 0.045(11) -0.012(7) -0.001(7) -0.004(6)
C12 0.025(7) 0.038(8) 0.016(8) 0.004(6) -0.001(6) -0.004(6)
C35 0.022(7) 0.039(9) 0.051(12) 0.009(8) 0.009(7) -0.010(6)
C14 0.038(8) 0.016(7) 0.045(11) -0.001(6) 0.001(7) 0.008(6)
C64 0.048(10) 0.071(12) 0.018(10) -0.009(8) 0.009(8) -0.004(9)
O3 0.053(7) 0.075(8) 0.072(10) 0.003(7) -0.023(7) -0.035(6)
O10 0.080(10) 0.120(12) 0.117(15) -0.085(11) 0.072(9) -0.056(9)
C46 0.022(7) 0.041(8) 0.033(10) 0.002(7) -0.005(6) -0.014(6)
C45 0.041(9) 0.038(9) 0.054(12) -0.017(8) -0.008(8) -0.012(7)
C25 0.042(7) 0.049(7) 0.029(8) 0.011(6) 0.008(6) 0.009(6)
C21 0.039(8) 0.039(9) 0.040(11) -0.011(7) 0.002(7) -0.019(7)
O6 0.138(14) 0.096(11) 0.043(10) -0.008(8) -0.015(10) 0.004(10)
C33 0.030(8) 0.068(11) 0.023(10) -0.002(8) 0.000(7) -0.011(7)
C23 0.027(8) 0.037(9) 0.046(13) 0.007(7) 0.014(8) 0.005(6)
C24 0.029(8) 0.032(9) 0.084(17) 0.011(9) 0.008(9) 0.012(7)
C61 0.037(8) 0.055(10) 0.041(11) -0.020(8) -0.001(8) -0.006(7)
C52 0.050(10) 0.038(9) 0.041(12) 0.001(8) 0.029(9) -0.002(7)
C62 0.018(7) 0.037(8) 0.044(11) -0.006(7) 0.004(7) -0.003(6)
C44 0.043(10) 0.040(9) 0.078(15) -0.019(9) -0.002(9) -0.003(8)
C54 0.083(14) 0.042(10) 0.034(12) -0.012(8) 0.001(11) 0.012(10)
C55 0.088(14) 0.033(9) 0.047(13) -0.020(8) -0.030(11) 0.020(9)
O8 0.056(10) 0.25(2) 0.088(15) 0.022(14) -0.010(9) 0.038(12)
C51 0.027(8) 0.055(10) 0.072(14) -0.006(9) -0.002(8) -0.020(7)
O7 0.176(19) 0.074(12) 0.26(3) 0.001(14) -0.11(2) -0.050(12)
C63 0.044(9) 0.067(11) 0.025(11) -0.011(8) -0.006(8) -0.008(8)
C66 0.026(7) 0.019(7) 0.044(11) -0.003(6) 0.003(7) -0.003(5)
C53 0.052(11) 0.038(10) 0.088(18) -0.002(10) 0.009(11) -0.006(8)

loop_
_atom_type_symbol
_atom_type_description
_atom_type_scat_dispersion_real
_atom_type_scat_dispersion_imag
_atom_type_scat_source
C C 0.0033 0.0016 'International Tables Vol C Tables 4.2.6.8 and 6.1.1.4'
H H 0 0 'International Tables Vol C Tables 4.2.6.8 and 6.1.1.4'
N N 0.0061 0.0033 'International Tables Vol C Tables 4.2.6.8 and 6.1.1.4'
O O 0.0106 0.006 'International Tables Vol C Tables 4.2.6.8 and 6.1.1.4'
Cl Cl 0.1484 0.1585 'International Tables Vol C Tables 4.2.6.8 and 6.1.1.4'
Co Co 0.3494 0.9721 'International Tables Vol C Tables 4.2.6.8 and 6.1.1.4'

loop_
_geom_angle_atom_site_label_1
_geom_angle_atom_site_label_2
_geom_angle_atom_site_label_3
_geom_angle
O11 Co1 O12 70.1(4)
O11 Co1 N12 172.9(4)
O12 Co1 N12 103.0(4)
O11 Co1 N14 90.4(4)
O12 Co1 N14 94.2(4)
N12 Co1 N14 88.5(4)
O11 Co1 N13 90.3(4)
O12 Co1 N13 95.1(5)
N12 Co1 N13 92.0(4)
N14 Co1 N13 170.3(5)
O11 Co1 N11 99.8(4)
O12 Co1 N11 169.9(4)
N12 Co1 N11 87.1(5)
N14 Co1 N11 84.9(5)
N13 Co1 N11 85.5(5)
O11 Co1 C1 34.6(5)
O12 Co1 C1 35.6(5)
N12 Co1 C1 138.4(5)
N14 Co1 C1 91.1(5)
N13 Co1 C1 94.9(5)
N11 Co1 C1 134.3(5)
O22 Co2 N22 98.9(4)
O22 Co2 O21 69.2(4)
N22 Co2 O21 168.1(4)
O22 Co2 N24 95.2(4)
N22 Co2 N24 91.7(5)
O21 Co2 N24 90.5(4)
O22 Co2 N23 95.9(5)
N22 Co2 N23 90.0(5)
O21 Co2 N23 90.2(4)
N24 Co2 N23 168.3(5)
O22 Co2 N21 173.8(4)
N22 Co2 N21 87.2(4)
O21 Co2 N21 104.6(4)
N24 Co2 N21 84.2(5)
N23 Co2 N21 84.4(5)
O22 Co2 C2 34.1(4)
N22 Co2 C2 133.1(5)
O21 Co2 C2 35.1(4)
N24 Co2 C2 93.0(5)
N23 Co2 C2 94.3(5)
N21 Co2 C2 139.7(5)
O3 Cl1 O4 110.2(8)
O3 Cl1 O2 110.3(7)
O4 Cl1 O2 109.3(7)
O3 Cl1 O1 109.4(7)
O4 Cl1 O1 109.9(9)
O2 Cl1 O1 107.7(7)
O8 Cl2 O7 110.0(14)
O8 Cl2 O6 108.0(11)
O7 Cl2 O6 106.4(14)
O8 Cl2 O5 115.5(11)
O7 Cl2 O5 109.4(11)
O6 Cl2 O5 107.1(10)
C2 O22 Co2 91.1(8)
C1 O12 Co1 88.8(8)
C1 O11 Co1 90.3(8)
C2 O21 Co2 89.6(7)
C46 N22 C42 118.6(11)
C46 N22 Co2 126.0(9)
C42 N22 Co2 115.4(8)
C66 N24 C62 119.5(12)
C66 N24 Co2 125.2(10)
C62 N24 Co2 115.2(9)
C12 N12 C16 120.3(11)
C12 N12 Co1 114.7(9)
C16 N12 Co1 124.8(8)
C31 N11 C11 113.6(11)
C31 N11 C21 112.3(11)
C11 N11 C21 110.1(11)
C31 N11 Co1 105.5(8)
C11 N11 Co1 110.4(8)
C21 N11 Co1 104.4(8)
C36 N14 C32 121.4(12)
C36 N14 Co1 126.3(9)
C32 N14 Co1 112.3(9)
C26 N13 C22 120.3(13)
C26 N13 Co1 126.4(11)
C22 N13 Co1 113.3(9)
C51 N21 C41 112.2(13)
C51 N21 C61 111.5(12)
C41 N21 C61 110.1(11)
C51 N21 Co2 108.4(9)
C41 N21 Co2 109.6(8)
C61 N21 Co2 104.7(8)
N23 C56 C55 120.3(17)
N23 C56 H56 119.8
C55 C56 H56 119.8
C33 C34 C35 118.8(16)
C33 C34 H34 120.6
C35 C34 H34 120.6
C43 C42 N22 121.2(12)
C43 C42 C41 123.3(12)
N22 C42 C41 115.5(11)
C56 N23 C52 121.0(16)
C56 N23 Co2 125.1(11)
C52 N23 Co2 113.9(12)
N12 C16 C15 121.8(12)
N12 C16 H16 119.1
C15 C16 H16 119.1
C12 C13 C14 118.6(12)
C12 C13 H13 120.7
C14 C13 H13 120.7
C42 C43 C44 119.6(14)
C42 C43 H43 120.2
C44 C43 H43 120.2
N11 C31 C32 108.0(11)
N11 C31 H31A 110.1
C32 C31 H31A 110.1
N11 C31 H31B 110.1
C32 C31 H31B 110.1
H31A C31 H31B 108.4
N13 C26 C25 120.2(16)
N13 C26 H26 119.9
C25 C26 H26 119.9
N14 C36 C35 121.8(13)
N14 C36 H36 119.1
C35 C36 H36 119.1
N14 C32 C33 119.6(13)
N14 C32 C31 115.7(13)
C33 C32 C31 124.6(13)
C23 C22 N13 121.9(16)
C23 C22 C21 124.8(15)
N13 C22 C21 113.2(12)
C64 C65 C66 119.9(15)
C64 C65 H65 120.1
C66 C65 H65 120.1
N21 C41 C42 112.1(10)
N21 C41 H41A 109.2
C42 C41 H41A 109.2
N21 C41 H41B 109.2
C42 C41 H41B 109.2
H41A C41 H41B 107.9
O13 C1 O11 125.3(14)
O13 C1 O12 124.0(14)
O11 C1 O12 110.6(11)
O13 C1 Co1 178.4(11)
O11 C1 Co1 55.2(6)
O12 C1 Co1 55.6(6)
N11 C11 C12 110.2(10)
N11 C11 H11A 109.6
C12 C11 H11A 109.6
N11 C11 H11B 109.6
C12 C11 H11B 109.6
H11A C11 H11B 108.1
O23 C2 O22 126.2(13)
O23 C2 O21 123.7(12)
O22 C2 O21 110.1(12)
O23 C2 Co2 176.7(11)
O22 C2 Co2 54.8(6)
O21 C2 Co2 55.3(6)
C14 C15 C16 119.1(13)
C14 C15 H15 120.4
C16 C15 H15 120.4
N12 C12 C13 120.4(13)
N12 C12 C11 116.4(11)
C13 C12 C11 123.1(12)
C36 C35 C34 118.7(14)
C36 C35 H35 120.6
C34 C35 H35 120.6
C15 C14 C13 119.7(12)
C15 C14 H14 120.2
C13 C14 H14 120.2
C63 C64 C65 119.7(16)
C63 C64 H64 120.2
C65 C64 H64 120.2
N22 C46 C45 123.4(12)
N22 C46 H46 118.3
C45 C46 H46 118.3
C46 C45 C44 117.6(13)
C46 C45 H45 121.2
C44 C45 H45 121.2
C24 C25 C26 117.5(16)
C24 C25 H25 121.3
C26 C25 H25 121.3
C22 C21 N11 109.7(11)
C22 C21 H21A 109.7
N11 C21 H21A 109.7
C22 C21 H21B 109.7
N11 C21 H21B 109.7
H21A C21 H21B 108.2
C34 C33 C32 119.6(14)
C34 C33 H33 120.2
C32 C33 H33 120.2
C24 C23 C22 119.3(18)
C24 C23 H23 120.3
C22 C23 H23 120.3
C23 C24 C25 120.8(16)
C23 C24 H24 119.6
C25 C24 H24 119.6
C62 C61 N21 108.0(12)
C62 C61 H61A 110.1
N21 C61 H61A 110.1
C62 C61 H61B 110.1
N21 C61 H61B 110.1
H61A C61 H61B 108.4
N23 C52 C53 119.6(18)
N23 C52 C51 113.8(15)
C53 C52 C51 126.7(17)
N24 C62 C63 121.9(13)
N24 C62 C61 113.9(13)
C63 C62 C61 124.1(14)
C45 C44 C43 119.6(14)
C45 C44 H44 120.2
C43 C44 H44 120.2
C53 C54 C55 119(2)
C53 C54 H54 120.4
C55 C54 H54 120.4
C54 C55 C56 118.6(17)
C54 C55 H55 120.7
C56 C55 H55 120.7
N21 C51 C52 108.9(12)
N21 C51 H51A 109.9
C52 C51 H51A 109.9
N21 C51 H51B 109.9
C52 C51 H51B 109.9
H51A C51 H51B 108.3
C64 C63 C62 119.0(15)
C64 C63 H63 120.5
C62 C63 H63 120.5
N24 C66 C65 120.0(14)
N24 C66 H66 120
C65 C66 H66 120
C54 C53 C52 121.2(19)
C54 C53 H53 119.4
C52 C53 H53 119.4

loop_
_geom_bond_atom_site_label_1
_geom_bond_atom_site_label_2
_geom_bond_distance
Co1 O11 1.863(8)
Co1 O12 1.874(9)
Co1 N12 1.887(10)
Co1 N14 1.898(11)
Co1 N13 1.911(11)
Co1 N11 1.925(11)
Co1 C1 2.270(13)
Co2 O22 1.865(9)
Co2 N22 1.869(10)
Co2 O21 1.876(9)
Co2 N24 1.880(12)
Co2 N23 1.889(13)
Co2 N21 1.947(11)
Co2 C2 2.282(14)
Cl1 O3 1.402(11)
Cl1 O4 1.407(11)
Cl1 O2 1.414(11)
Cl1 O1 1.422(12)
Cl2 O8 1.335(15)
Cl2 O7 1.348(17)
Cl2 O6 1.401(14)
Cl2 O5 1.414(14)
O22 C2 1.280(15)
O12 C1 1.322(16)
O11 C1 1.289(16)
O21 C2 1.313(16)
N22 C46 1.315(16)
N22 C42 1.352(15)
O23 C2 1.239(16)
N24 C66 1.333(17)
N24 C62 1.333(17)
N12 C12 1.321(15)
N12 C16 1.329(16)
N11 C31 1.468(18)
N11 C11 1.489(15)
N11 C21 1.489(17)
O13 C1 1.222(15)
N14 C36 1.314(16)
N14 C32 1.323(17)
N13 C26 1.321(18)
N13 C22 1.341(18)
N21 C51 1.400(19)
N21 C41 1.481(17)
N21 C61 1.517(19)
C56 N23 1.313(18)
C56 C55 1.40(2)
C56 H56 0.93
C34 C33 1.35(2)
C34 C35 1.40(2)
C34 H34 0.93
C42 C43 1.348(18)
C42 C41 1.488(18)
N23 C52 1.33(2)
C16 C15 1.350(17)
C16 H16 0.93
C13 C12 1.366(18)
C13 C14 1.39(2)
C13 H13 0.93
C43 C44 1.37(2)
C43 H43 0.93
C31 C32 1.470(19)
C31 H31A 0.97
C31 H31B 0.97
C26 C25 1.39(2)
C26 H26 0.93
C36 C35 1.361(18)
C36 H36 0.93
C32 C33 1.41(2)
C22 C23 1.333(19)
C22 C21 1.48(2)
C65 C64 1.36(2)
C65 C66 1.37(2)
C65 H65 0.93
C41 H41A 0.97
C41 H41B 0.97
C11 C12 1.502(18)
C11 H11A 0.97
C11 H11B 0.97
C15 C14 1.336(19)
C15 H15 0.93
C35 H35 0.93
C14 H14 0.93
C64 C63 1.34(2)
C64 H64 0.93
C46 C45 1.363(19)
C46 H46 0.93
C45 C44 1.37(2)
C45 H45 0.93
C25 C24 1.38(2)
C25 H25 0.93
C21 H21A 0.97
C21 H21B 0.97
C33 H33 0.93
C23 C24 1.34(2)
C23 H23 0.93
C24 H24 0.93
C61 C62 1.47(2)
C61 H61A 0.97
C61 H61B 0.97
C52 C53 1.38(2)
C52 C51 1.52(2)
C62 C63 1.36(2)
C44 H44 0.93
C54 C53 1.33(3)
C54 C55 1.37(3)
C54 H54 0.93
C55 H55 0.93
C51 H51A 0.97
C51 H51B 0.97
C63 H63 0.93
C66 H66 0.93
C53 H53 0.93
